data_4125593
loop_
_publ_author_name
'Gonz\'alez-Fern\'andez, Elisa'
'Nicholls, Leo D. M.'
'Schaaf, Lukas D.'
'Far\`es, Christophe'
'Lehmann, Christian W.'
'Alcarazo, Manuel'

_publ_section_title
;
 Enantioselective Synthesis of [6]Carbohelicenes.
;
_journal_issue 4
_journal_name_full 'Journal of the American Chemical Society'
_journal_page_first 1428
_journal_page_last 1431
_journal_paper_doi 10.1021/jacs.6b12443
_journal_volume 139
_journal_year 2017
_chemical_compound_source toluole
_chemical_formula_moiety 'C28 H20'
_chemical_formula_sum 'C28 H20'
_chemical_formula_weight 356.44
_space_group_crystal_system monoclinic
_space_group_IT_number 14
_space_group_name_Hall '-P 2ybc'
_space_group_name_H-M_alt 'P 1 21/c 1'
_symmetry_cell_setting monoclinic
_symmetry_Int_Tables_number 14
_symmetry_space_group_name_Hall '-P 2ybc'
_symmetry_space_group_name_H-M 'P 1 21/c 1'
_atom_sites_solution_hydrogens geom
_atom_sites_solution_primary direct
_atom_sites_solution_secondary difmap
_audit_block_code GON-GC-340-01
_audit_creation_date 2015-01-07
_audit_creation_method
;
Olex2 1.2
(compiled 2014.12.26 svn.r3119 for OlexSys, GUI svn.r4975)
;
_cell_angle_alpha 90
_cell_angle_beta 98.380(3)
_cell_angle_gamma 90
_cell_formula_units_Z 4
_cell_length_a 8.5356(11)
_cell_length_b 15.5623(19)
_cell_length_c 13.6640(17)
_cell_measurement_reflns_used 7366
_cell_measurement_temperature 100
_cell_measurement_theta_max 30.5062
_cell_measurement_theta_min 2.4119
_cell_volume 1795.7(4)
_computing_cell_refinement 'SAINT software (Bruker AXS, 2004)'
_computing_data_collection 'APEX2 (Bruker AXS, 2005-2013)'
_computing_data_reduction 'SAINT software (Bruker AXS, 2004)'
_computing_molecular_graphics 'DIAMOND (Crystal Impact GbR, 1997-2012)'
_computing_publication_material 'Olex2 (Dolomanov et al., 2009)'
_computing_structure_refinement 'SHELXL (G. M. Sheldrick, 2013)'
_computing_structure_solution 'SHELXS (G. M. Sheldrick, 2013)'
_diffrn_ambient_temperature 100
_diffrn_detector_area_resol_mean 66.67
_diffrn_measured_fraction_theta_full 0.999
_diffrn_measured_fraction_theta_max 0.995
_diffrn_measurement_device_type 'Bruker-AXS Kappa Mach3 APEX-II'
_diffrn_measurement_method 'CCD \f- and \w-scans'
_diffrn_radiation_monochromator 'Incoatec Helios mirrors'
_diffrn_radiation_type Mo-K\a
_diffrn_radiation_wavelength 0.71073
_diffrn_reflns_av_R_equivalents 0.0658
_diffrn_reflns_av_unetI/netI 0.0356
_diffrn_reflns_Laue_measured_fraction_full 0.999
_diffrn_reflns_Laue_measured_fraction_max 0.995
_diffrn_reflns_limit_h_max 12
_diffrn_reflns_limit_h_min -12
_diffrn_reflns_limit_k_max 22
_diffrn_reflns_limit_k_min -22
_diffrn_reflns_limit_l_max 18
_diffrn_reflns_limit_l_min -19
_diffrn_reflns_number 51392
_diffrn_reflns_point_group_measured_fraction_full 0.999
_diffrn_reflns_point_group_measured_fraction_max 0.995
_diffrn_reflns_theta_full 25.242
_diffrn_reflns_theta_max 30.675
_diffrn_reflns_theta_min 2.957
_diffrn_source 1\mS
_diffrn_standards_number 0
_exptl_absorpt_coefficient_mu 0.075
_exptl_absorpt_correction_T_max 0.99859
_exptl_absorpt_correction_T_min 0.98871
_exptl_absorpt_correction_type gaussian
_exptl_absorpt_process_details 'SADABS (Bruker AXS, 2012)'
_exptl_crystal_colour colourless
_exptl_crystal_density_diffrn 1.318
_exptl_crystal_description plate
_exptl_crystal_F_000 752
_exptl_crystal_size_max 0.17
_exptl_crystal_size_mid 0.12
_exptl_crystal_size_min 0.02
_refine_diff_density_max 0.402
_refine_diff_density_min -0.218
_refine_diff_density_rms 0.054
_refine_ls_extinction_method none
_refine_ls_goodness_of_fit_ref 1.025
_refine_ls_hydrogen_treatment constr
_refine_ls_matrix_type full
_refine_ls_number_parameters 255
_refine_ls_number_reflns 5540
_refine_ls_number_restraints 0
_refine_ls_restrained_S_all 1.025
_refine_ls_R_factor_all 0.0700
_refine_ls_R_factor_gt 0.0471
_refine_ls_shift/su_max 0.000
_refine_ls_shift/su_mean 0.000
_refine_ls_structure_factor_coef Fsqd
_refine_ls_weighting_details 'w=1/[\s^2^(Fo^2^)+(0.0648P)^2^+0.6444P] where P=(Fo^2^+2Fc^2^)/3'
_refine_ls_weighting_scheme calc
_refine_ls_wR_factor_gt 0.1181
_refine_ls_wR_factor_ref 0.1320
_reflns_Friedel_coverage 0.000
_reflns_number_gt 4161
_reflns_number_total 5540
_reflns_threshold_expression 'I > 2\s(I)'
_cod_data_source_file ja6b12443_si_008.cif
_cod_data_source_block 9092sadabs
_cod_depositor_comments
;
The following automatic conversions were performed:

'_symmetry_cell_setting' value 'MONOCLINIC' changed to 'monoclinic'
according to
/home/data/users/saulius/crontab/automatic-downloads/rss-feeds/ACS/lib/dictionaries/cif_core.dic
dictionary named 'cif_core.dic' version 2.4.2 from 2011-04-26.

Automatic conversion script
Id: cif_fix_values 4973 2017-02-22 13:04:09Z antanas 

 Adding full bibliography for 4125591--4125593.cif.
;
_cod_original_sg_symbol_Hall '-p 2ybc'
_cod_original_sg_symbol_H-M P21/c
_cod_database_code 4125593
_shelx_space_group_comment
;
The symmetry employed for this shelxl refinement is uniquely defined
by the following loop, which should always be used as a source of
symmetry information in preference to the above space-group names.
They are only intended as comments.
;
_shelx_estimated_absorpt_t_max 0.999
_shelx_estimated_absorpt_t_min 0.983
_olex2_refinement_description
;
1. Fixed Uiso
 At 1.2 times of:
  All C(H) groups
 At 1.5 times of:
  All C(H,H,H) groups
2.a Aromatic/amide H refined with riding coordinates:
 C2(H2), C4(H4), C5(H5), C7(H7), C8(H8), C10(H10), C13(H13), C14(H14),
 C15(H15), C16(H16), C22(H22), C23(H23), C24(H24), C25(H25)
2.b Idealised Me refined as rotating group:
 C27(H27A,H27B,H27C), C28(H28A,H28B,H28C)
;
_olex2_submission_special_instructions 'No special instructions were received'
_shelxl_version_number 2014-3

loop_
_space_group_symop_operation_xyz
'x, y, z'
'-x, y+1/2, -z+1/2'
'-x, -y, -z'
'x, -y-1/2, z-1/2'

loop_
_atom_site_label
_atom_site_type_symbol
_atom_site_fract_x
_atom_site_fract_y
_atom_site_fract_z
_atom_site_U_iso_or_equiv
_atom_site_adp_type
_atom_site_occupancy
_atom_site_site_symmetry_order
_atom_site_calc_flag
_atom_site_refinement_flags_posn
C1 C 0.76779(14) 0.55788(9) 0.82948(10) 0.0196(3) Uani 1 1 d .
C2 C 0.77717(15) 0.49061(9) 0.89293(10) 0.0204(3) Uani 1 1 d .
H2 H 0.8777 0.4761 0.9285 0.025 Uiso 1 1 calc R
C3 C 0.64288(15) 0.44046(8) 0.90882(9) 0.0174(2) Uani 1 1 d .
C4 C 0.65566(16) 0.37991(8) 0.98761(9) 0.0214(3) Uani 1 1 d .
H4 H 0.7565 0.3674 1.0242 0.026 Uiso 1 1 calc R
C5 C 0.52459(17) 0.33993(8) 1.01080(9) 0.0213(3) Uani 1 1 d .
H5 H 0.5313 0.3069 1.0698 0.026 Uiso 1 1 calc R
C6 C 0.37703(15) 0.34705(8) 0.94742(9) 0.0175(2) Uani 1 1 d .
C7 C 0.24008(17) 0.30586(8) 0.97278(10) 0.0210(3) Uani 1 1 d .
H7 H 0.2467 0.2747 1.0330 0.025 Uiso 1 1 calc R
C8 C 0.10012(16) 0.31064(8) 0.91193(10) 0.0215(3) Uani 1 1 d .
H8 H 0.0059 0.2912 0.9342 0.026 Uiso 1 1 calc R
C9 C 0.09357(15) 0.34471(7) 0.81457(10) 0.0173(2) Uani 1 1 d .
C10 C -0.05011(15) 0.33939(8) 0.74652(11) 0.0201(3) Uani 1 1 d .
H10 H -0.1431 0.3198 0.7702 0.024 Uiso 1 1 calc R
C11 C -0.05955(14) 0.36107(8) 0.64984(10) 0.0188(3) Uani 1 1 d .
C12 C 0.08357(14) 0.38553(7) 0.61229(9) 0.0155(2) Uani 1 1 d .
C13 C 0.08326(15) 0.40162(8) 0.51036(10) 0.0186(2) Uani 1 1 d .
H13 H -0.0146 0.4026 0.4672 0.022 Uiso 1 1 calc R
C14 C 0.22097(16) 0.41584(8) 0.47259(10) 0.0193(3) Uani 1 1 d .
H14 H 0.2179 0.4283 0.4043 0.023 Uiso 1 1 calc R
C15 C 0.36666(15) 0.41193(8) 0.53506(9) 0.0170(2) Uani 1 1 d .
H15 H 0.4629 0.4173 0.5083 0.020 Uiso 1 1 calc R
C16 C 0.36991(14) 0.40035(7) 0.63526(9) 0.0144(2) Uani 1 1 d .
H16 H 0.4692 0.3989 0.6769 0.017 Uiso 1 1 calc R
C17 C 0.22964(13) 0.39060(7) 0.67785(9) 0.0133(2) Uani 1 1 d .
C18 C 0.23092(14) 0.37938(7) 0.78373(9) 0.0138(2) Uani 1 1 d .
C19 C 0.36784(14) 0.39468(7) 0.85787(9) 0.0141(2) Uani 1 1 d .
C20 C 0.49531(14) 0.45426(7) 0.84936(8) 0.0136(2) Uani 1 1 d .
C21 C 0.47755(13) 0.53354(7) 0.79254(8) 0.0132(2) Uani 1 1 d .
C22 C 0.32674(14) 0.56768(7) 0.75648(9) 0.0141(2) Uani 1 1 d .
H22 H 0.2349 0.5357 0.7651 0.017 Uiso 1 1 calc R
C23 C 0.30918(15) 0.64583(8) 0.70929(9) 0.0175(2) Uani 1 1 d .
H23 H 0.2062 0.6674 0.6865 0.021 Uiso 1 1 calc R
C24 C 0.44327(16) 0.69375(8) 0.69475(10) 0.0206(3) Uani 1 1 d .
H24 H 0.4313 0.7469 0.6603 0.025 Uiso 1 1 calc R
C25 C 0.59161(15) 0.66351(8) 0.73055(10) 0.0198(3) Uani 1 1 d .
H25 H 0.6818 0.6963 0.7206 0.024 Uiso 1 1 calc R
C26 C 0.61288(14) 0.58448(8) 0.78198(9) 0.0158(2) Uani 1 1 d .
C27 C 0.91409(16) 0.60771(11) 0.81524(11) 0.0284(3) Uani 1 1 d .
H27A H 0.9246 0.6089 0.7448 0.043 Uiso 1 1 calc GR
H27B H 1.0074 0.5800 0.8524 0.043 Uiso 1 1 calc GR
H27C H 0.9054 0.6666 0.8392 0.043 Uiso 1 1 calc GR
C28 C -0.21364(15) 0.35335(9) 0.58117(12) 0.0271(3) Uani 1 1 d .
H28A H -0.2422 0.4093 0.5508 0.041 Uiso 1 1 calc GR
H28B H -0.2970 0.3344 0.6186 0.041 Uiso 1 1 calc GR
H28C H -0.2021 0.3113 0.5293 0.041 Uiso 1 1 calc GR

loop_
_atom_site_aniso_label
_atom_site_aniso_U_11
_atom_site_aniso_U_22
_atom_site_aniso_U_33
_atom_site_aniso_U_23
_atom_site_aniso_U_13
_atom_site_aniso_U_12
C1 0.0127(5) 0.0288(7) 0.0176(6) -0.0092(5) 0.0032(4) -0.0024(5)
C2 0.0135(5) 0.0278(6) 0.0188(6) -0.0089(5) -0.0016(4) 0.0025(5)
C3 0.0179(6) 0.0188(5) 0.0147(6) -0.0053(4) -0.0003(4) 0.0042(4)
C4 0.0262(7) 0.0213(6) 0.0144(6) -0.0039(5) -0.0043(5) 0.0084(5)
C5 0.0340(7) 0.0173(6) 0.0120(6) -0.0008(4) 0.0012(5) 0.0080(5)
C6 0.0259(6) 0.0131(5) 0.0141(6) -0.0014(4) 0.0053(5) 0.0042(4)
C7 0.0335(7) 0.0142(5) 0.0176(6) 0.0009(4) 0.0111(5) 0.0025(5)
C8 0.0274(7) 0.0139(5) 0.0261(7) 0.0008(5) 0.0140(5) -0.0014(5)
C9 0.0186(6) 0.0122(5) 0.0227(6) -0.0011(4) 0.0083(5) 0.0008(4)
C10 0.0152(6) 0.0146(5) 0.0324(7) -0.0018(5) 0.0097(5) -0.0027(4)
C11 0.0129(5) 0.0140(5) 0.0293(7) -0.0036(5) 0.0021(5) 0.0001(4)
C12 0.0127(5) 0.0120(5) 0.0217(6) -0.0029(4) 0.0018(4) 0.0006(4)
C13 0.0170(6) 0.0163(5) 0.0207(6) -0.0032(4) -0.0040(5) 0.0012(4)
C14 0.0234(6) 0.0192(6) 0.0145(6) -0.0020(4) 0.0005(5) 0.0009(5)
C15 0.0176(6) 0.0179(5) 0.0160(6) -0.0027(4) 0.0040(5) -0.0012(4)
C16 0.0123(5) 0.0157(5) 0.0150(5) -0.0025(4) 0.0011(4) -0.0007(4)
C17 0.0126(5) 0.0109(5) 0.0162(5) -0.0012(4) 0.0018(4) 0.0007(4)
C18 0.0142(5) 0.0109(5) 0.0169(6) -0.0004(4) 0.0044(4) 0.0012(4)
C19 0.0165(5) 0.0121(5) 0.0143(5) -0.0012(4) 0.0047(4) 0.0029(4)
C20 0.0146(5) 0.0153(5) 0.0113(5) -0.0024(4) 0.0029(4) 0.0029(4)
C21 0.0140(5) 0.0153(5) 0.0109(5) -0.0028(4) 0.0033(4) -0.0011(4)
C22 0.0136(5) 0.0150(5) 0.0139(5) -0.0019(4) 0.0031(4) -0.0009(4)
C23 0.0180(6) 0.0170(5) 0.0169(6) 0.0008(4) 0.0011(5) 0.0003(4)
C24 0.0259(7) 0.0175(6) 0.0190(6) 0.0029(4) 0.0057(5) -0.0038(5)
C25 0.0199(6) 0.0225(6) 0.0184(6) -0.0018(5) 0.0074(5) -0.0073(5)
C26 0.0147(5) 0.0199(6) 0.0135(5) -0.0048(4) 0.0045(4) -0.0029(4)
C27 0.0162(6) 0.0463(9) 0.0233(7) -0.0090(6) 0.0053(5) -0.0089(6)
C28 0.0144(6) 0.0243(7) 0.0410(9) -0.0027(6) -0.0016(6) -0.0024(5)

loop_
_atom_type_symbol
_atom_type_description
_atom_type_scat_dispersion_real
_atom_type_scat_dispersion_imag
_atom_type_scat_source
C C 0.0033 0.0016 'International Tables Vol C Tables 4.2.6.8 and 6.1.1.4'
H H 0.0000 0.0000 'International Tables Vol C Tables 4.2.6.8 and 6.1.1.4'

loop_
_exptl_crystal_face_index_h
_exptl_crystal_face_index_k
_exptl_crystal_face_index_l
_exptl_crystal_face_perp_dist
0.00 1.00 0.00 0.0400
0.00 -1.00 0.00 0.0800
0.00 0.00 -1.00 0.1100
0.00 0.00 1.00 0.0600
1.00 0.00 0.00 0.0100
-1.00 0.00 0.00 0.0100

loop_
_geom_angle_atom_site_label_1
_geom_angle_atom_site_label_2
_geom_angle_atom_site_label_3
_geom_angle
C2 C1 C26 118.26(12)
C2 C1 C27 120.52(12)
C26 C1 C27 121.05(13)
C1 C2 C3 123.06(11)
C4 C3 C2 120.12(11)
C20 C3 C2 119.82(12)
C20 C3 C4 119.97(12)
C5 C4 C3 120.35(12)
C4 C5 C6 120.54(12)
C7 C6 C5 120.19(12)
C7 C6 C19 120.06(12)
C19 C6 C5 119.74(12)
C8 C7 C6 120.62(12)
C7 C8 C9 120.29(12)
C8 C9 C10 119.91(12)
C18 C9 C8 120.01(12)
C18 C9 C10 119.99(12)
C11 C10 C9 122.92(12)
C10 C11 C12 118.63(11)
C10 C11 C28 120.71(12)
C12 C11 C28 120.50(12)
C13 C12 C11 121.09(11)
C13 C12 C17 118.95(11)
C17 C12 C11 119.91(12)
C14 C13 C12 121.42(11)
C13 C14 C15 119.81(12)
C16 C15 C14 119.87(12)
C15 C16 C17 121.85(11)
C12 C17 C18 119.76(11)
C16 C17 C12 117.54(11)
C16 C17 C18 122.54(10)
C9 C18 C17 117.19(11)
C9 C18 C19 118.33(11)
C19 C18 C17 124.27(11)
C6 C19 C18 116.93(11)
C6 C19 C20 117.07(11)
C20 C19 C18 126.00(10)
C3 C20 C19 118.32(11)
C3 C20 C21 116.81(11)
C19 C20 C21 124.44(10)
C22 C21 C20 121.60(10)
C22 C21 C26 117.78(11)
C26 C21 C20 120.20(10)
C23 C22 C21 121.85(11)
C22 C23 C24 120.06(11)
C25 C24 C23 119.75(12)
C24 C25 C26 121.33(11)
C21 C26 C1 119.80(11)
C25 C26 C1 120.96(11)
C25 C26 C21 119.10(11)

loop_
_geom_bond_atom_site_label_1
_geom_bond_atom_site_label_2
_geom_bond_distance
C1 C2 1.354(2)
C1 C26 1.4459(17)
C1 C27 1.5064(19)
C2 C3 1.4293(19)
C3 C4 1.4229(18)
C3 C20 1.4123(16)
C4 C5 1.357(2)
C5 C6 1.4250(18)
C6 C7 1.4196(19)
C6 C19 1.4230(17)
C7 C8 1.354(2)
C8 C9 1.4256(18)
C9 C10 1.4294(18)
C9 C18 1.4096(17)
C10 C11 1.354(2)
C11 C12 1.4433(17)
C11 C28 1.5050(18)
C12 C13 1.4148(18)
C12 C17 1.4274(16)
C13 C14 1.3688(19)
C14 C15 1.4033(17)
C15 C16 1.3772(17)
C16 C17 1.4136(16)
C17 C18 1.4557(17)
C18 C19 1.4505(16)
C19 C20 1.4469(16)
C20 C21 1.4540(16)
C21 C22 1.4132(16)
C21 C26 1.4255(16)
C22 C23 1.3745(17)
C23 C24 1.4041(17)
C24 C25 1.3724(19)
C25 C26 1.4150(18)
